data_4085792
loop_
_publ_author_name
'Levine, Daniel S.'
'Tilley, T. Don'
'Andersen, Richard A.'

_publ_section_title
;
 C--H Bond Activations by Monoanionic, PNP-Supported Scandium Dialkyl
 Complexes
;
_journal_issue 19
_journal_name_full Organometallics
_journal_page_first 4647
_journal_paper_doi 10.1021/acs.organomet.5b00213
_journal_volume 34
_journal_year 2015
_chemical_formula_sum 'C44.75 H69.25 N P2 Sc'
_chemical_formula_weight 728.16
_chemical_name_common (PNP-Cy)Sc(C#CCHMe2)2
_chemical_name_systematic
; 
 ? 
;
_space_group_crystal_system triclinic
_space_group_IT_number 2
_space_group_name_Hall '-P 1'
_space_group_name_H-M_alt 'P -1'
_symmetry_space_group_name_Hall '-P 1'
_symmetry_space_group_name_H-M 'P -1'
_atom_sites_solution_hydrogens geom
_atom_sites_solution_primary iterative
_atom_sites_solution_secondary difmap
_audit_creation_method SHELXL-2014
_cell_angle_alpha 73.2353(15)
_cell_angle_beta 84.4873(18)
_cell_angle_gamma 67.1130(14)
_cell_formula_units_Z 4
_cell_length_a 14.0240(5)
_cell_length_b 17.1492(5)
_cell_length_c 20.2172(7)
_cell_measurement_reflns_used 9737
_cell_measurement_temperature 100(2)
_cell_measurement_theta_max 25.35
_cell_measurement_theta_min 2.38
_cell_volume 4288.4(3)
_computing_cell_refinement 'Bruker SAINT'
_computing_data_collection 'Bruker APEX2'
_computing_data_reduction 'Bruker SAINT'
_computing_molecular_graphics ORTEP-32
_computing_publication_material WinGX
_computing_structure_refinement 'SHELXL-2014 (Sheldrick, 2014)'
_computing_structure_solution 'SHELXS-97 (Sheldrick 2008)'
_diffrn_ambient_temperature 100(2)
_diffrn_detector_area_resol_mean 8.366
_diffrn_measured_fraction_theta_full 0.999
_diffrn_measured_fraction_theta_max 0.995
_diffrn_measurement_device_type 'Bruker APEX-II CCD'
_diffrn_measurement_method 'phi and omega scans'
_diffrn_radiation_type MoK\a
_diffrn_radiation_wavelength 0.71073
_diffrn_reflns_av_R_equivalents 0.0610
_diffrn_reflns_av_unetI/netI 0.0543
_diffrn_reflns_laue_measured_fraction_full 0.999
_diffrn_reflns_laue_measured_fraction_max 0.995
_diffrn_reflns_limit_h_max 16
_diffrn_reflns_limit_h_min -16
_diffrn_reflns_limit_k_max 20
_diffrn_reflns_limit_k_min -20
_diffrn_reflns_limit_l_max 24
_diffrn_reflns_limit_l_min -24
_diffrn_reflns_number 112231
_diffrn_reflns_point_group_measured_fraction_full 0.999
_diffrn_reflns_point_group_measured_fraction_max 0.995
_diffrn_reflns_theta_full 25.000
_diffrn_reflns_theta_max 25.399
_diffrn_reflns_theta_min 1.052
_diffrn_source 'microfocus sealed tube'
_exptl_absorpt_coefficient_mu 0.276
_exptl_absorpt_correction_T_max 0.9280
_exptl_absorpt_correction_T_min 0.8506
_exptl_absorpt_correction_type multi-scan
_exptl_absorpt_process_details SADABS
_exptl_crystal_colour colourless
_exptl_crystal_density_diffrn 1.128
_exptl_crystal_description plate
_exptl_crystal_F_000 1583
_exptl_crystal_size_max 0.100
_exptl_crystal_size_mid 0.080
_exptl_crystal_size_min 0.030
_refine_diff_density_max 1.557
_refine_diff_density_min -0.678
_refine_diff_density_rms 0.081
_refine_ls_extinction_method none
_refine_ls_goodness_of_fit_ref 1.048
_refine_ls_hydrogen_treatment constr
_refine_ls_matrix_type full
_refine_ls_number_parameters 904
_refine_ls_number_reflns 15695
_refine_ls_number_restraints 0
_refine_ls_restrained_S_all 1.048
_refine_ls_R_factor_all 0.0902
_refine_ls_R_factor_gt 0.0616
_refine_ls_shift/su_max 0.000
_refine_ls_shift/su_mean 0.000
_refine_ls_structure_factor_coef Fsqd
_refine_ls_weighting_details 'w=1/[\s^2^(Fo^2^)+(0.0678P)^2^+8.9569P] where P=(Fo^2^+2Fc^2^)/3'
_refine_ls_weighting_scheme calc
_refine_ls_wR_factor_gt 0.1495
_refine_ls_wR_factor_ref 0.1680
_reflns_Friedel_coverage 0.000
_reflns_number_gt 11470
_reflns_number_total 15695
_reflns_threshold_expression 'I > 2\s(I)'
_cod_data_source_file om5b00213_si_002.cif
_cod_data_source_block shelx
_cod_depositor_comments 'Adding full bibliography for 4085784--4085792.cif.'
_cod_database_code 4085792
_shelx_space_group_comment
; 
The symmetry employed for this shelxl refinement is uniquely defined 
by the following loop, which should always be used as a source of 
symmetry information in preference to the above space-group names. 
They are only intended as comments. 
;
_shelx_estimated_absorpt_t_min 0.973
_shelx_estimated_absorpt_t_max 0.992
_shelxl_version_number 2014-3

loop_
_space_group_symop_operation_xyz
'x, y, z'
'-x, -y, -z'

loop_
_atom_site_label
_atom_site_type_symbol
_atom_site_fract_x
_atom_site_fract_y
_atom_site_fract_z
_atom_site_U_iso_or_equiv
_atom_site_adp_type
_atom_site_occupancy
_atom_site_site_symmetry_order
_atom_site_calc_flag
_atom_site_refinement_flags_posn
_atom_site_refinement_flags_adp
_atom_site_refinement_flags_occupancy
_atom_site_disorder_assembly
_atom_site_disorder_group
C100 C 0.6955(5) 0.9113(3) 0.7505(3) 0.0736(17) Uani 1 1 d . . . . .
H10A H 0.6830 0.8569 0.7588 0.110 Uiso 1 1 calc R U . . .
H10B H 0.6411 0.9521 0.7722 0.110 Uiso 1 1 calc R U . . .
H10C H 0.7630 0.8977 0.7704 0.110 Uiso 1 1 calc R U . . .
C101 C 0.6944(4) 0.9547(4) 0.6711(4) 0.0727(16) Uani 1 1 d . . . . .
C102 C 0.7423(5) 0.9078(5) 0.6279(4) 0.094(2) Uani 1 1 d . . . . .
H102 H 0.7791 0.8461 0.6443 0.113 Uiso 1 1 calc R U . . .
C103 C 0.7377(6) 0.9512(6) 0.5566(4) 0.098(2) Uani 1 1 d . . . . .
H103 H 0.7735 0.9169 0.5259 0.118 Uiso 1 1 calc R U . . .
C104 C 0.6867(6) 1.0366(6) 0.5299(5) 0.108(3) Uani 1 1 d . . . . .
H104 H 0.6829 1.0625 0.4814 0.130 Uiso 1 1 calc R U . . .
C105 C 0.6407(6) 1.0853(5) 0.5737(4) 0.099(2) Uani 1 1 d . . . . .
H105 H 0.6062 1.1473 0.5569 0.119 Uiso 1 1 calc R U . . .
C106 C 0.6441(5) 1.0429(4) 0.6458(3) 0.0738(16) Uani 1 1 d . . . . .
H106 H 0.6104 1.0772 0.6768 0.089 Uiso 1 1 calc R U . . .
C202 C 0.4957(8) 0.0431(7) 0.9810(8) 0.175(7) Uani 1 1 d . . . . .
H20A H 0.5545 0.0542 0.9939 0.210 Uiso 1 1 calc R U . . .
H20B H 0.4312 0.0860 0.9942 0.210 Uiso 1 1 calc R U . . .
C201 C 0.4942(7) 0.0588(9) 0.9024(8) 0.171(6) Uani 1 1 d . . . . .
H20C H 0.5617 0.0224 0.8869 0.205 Uiso 1 1 calc R U . . .
H20D H 0.4393 0.0437 0.8884 0.205 Uiso 1 1 calc R U . . .
C200 C 0.4779(12) 0.1333(10) 0.8785(10) 0.117(7) Uani 0.5 1 d . . P . .
H20E H 0.4177 0.1683 0.9006 0.175 Uiso 0.5 1 calc R U P . .
H20F H 0.4637 0.1493 0.8288 0.175 Uiso 0.5 1 calc R U P . .
H20G H 0.5384 0.1452 0.8859 0.175 Uiso 0.5 1 calc R U P . .
C1 C 0.1589(2) 0.63085(19) 0.32113(16) 0.0172(7) Uani 1 1 d . . . . .
C2 C 0.1679(3) 0.5678(2) 0.37024(17) 0.0247(8) Uani 1 1 d . . . . .
C3 C 0.1700(4) 0.4939(3) 0.4312(2) 0.0521(13) Uani 1 1 d . . . . .
C5 C 0.2698(4) 0.4543(3) 0.4727(2) 0.0438(11) Uani 1 1 d . . . . .
H5A H 0.2767 0.4986 0.4914 0.066 Uiso 1 1 calc R U . . .
H5B H 0.3284 0.4348 0.4427 0.066 Uiso 1 1 calc R U . . .
H5C H 0.2692 0.4039 0.5107 0.066 Uiso 1 1 calc R U . . .
C6 C 0.0364(2) 0.63118(19) 0.22052(16) 0.0154(7) Uani 1 1 d . . . . .
C7 C -0.0510(3) 0.6358(2) 0.23353(17) 0.0207(7) Uani 1 1 d . . . . .
C8 C -0.1595(3) 0.6413(2) 0.2492(2) 0.0291(8) Uani 1 1 d . . . . .
H8 H -0.2058 0.7050 0.2366 0.035 Uiso 1 1 calc R U . . .
C9 C -0.1941(3) 0.5973(3) 0.2059(3) 0.0436(11) Uani 1 1 d . . . . .
H9A H -0.1769 0.6174 0.1575 0.065 Uiso 1 1 calc R U . . .
H9B H -0.2691 0.6131 0.2097 0.065 Uiso 1 1 calc R U . . .
H9C H -0.1587 0.5333 0.2226 0.065 Uiso 1 1 calc R U . . .
C10 C -0.1695(3) 0.6035(3) 0.3274(2) 0.0444(11) Uani 1 1 d . . . . .
H10D H -0.1228 0.5415 0.3417 0.067 Uiso 1 1 calc R U . . .
H10E H -0.2410 0.6084 0.3375 0.067 Uiso 1 1 calc R U . . .
H10F H -0.1509 0.6367 0.3526 0.067 Uiso 1 1 calc R U . . .
C11 C -0.1346(3) 0.8108(2) 0.28458(18) 0.0249(8) Uani 1 1 d . . . . .
C12 C -0.2236(3) 0.8405(2) 0.3012(2) 0.0310(9) Uani 1 1 d . . . . .
C13 C -0.3331(3) 0.8773(3) 0.3231(2) 0.0432(11) Uani 1 1 d . . . . .
H13 H -0.3732 0.8511 0.3043 0.052 Uiso 1 1 calc R U . . .
C14 C -0.3392(5) 0.8503(6) 0.3992(3) 0.116(3) Uani 1 1 d . . . . .
H14A H -0.3033 0.7863 0.4163 0.174 Uiso 1 1 calc R U . . .
H14B H -0.4119 0.8670 0.4125 0.174 Uiso 1 1 calc R U . . .
H14C H -0.3063 0.8795 0.4191 0.174 Uiso 1 1 calc R U . . .
C15 C -0.3819(4) 0.9768(3) 0.2932(4) 0.088(2) Uani 1 1 d . . . . .
H15A H -0.3438 1.0045 0.3103 0.131 Uiso 1 1 calc R U . . .
H15B H -0.4542 0.9984 0.3073 0.131 Uiso 1 1 calc R U . . .
H15C H -0.3791 0.9914 0.2426 0.131 Uiso 1 1 calc R U . . .
C16 C 0.3070(3) 0.4212(2) 0.29009(17) 0.0206(7) Uani 1 1 d . . . . .
C17 C 0.3544(3) 0.3451(2) 0.32010(19) 0.0340(9) Uani 1 1 d . . . . .
C18 C 0.4105(5) 0.2513(3) 0.3565(3) 0.083(2) Uani 1 1 d . . . . .
H18 H 0.3650 0.2277 0.3400 0.100 Uiso 1 1 calc R U . . .
C19 C 0.3897(6) 0.2266(4) 0.4269(3) 0.110(3) Uani 1 1 d . . . . .
H19A H 0.4171 0.1622 0.4440 0.165 Uiso 1 1 calc R U . . .
H19B H 0.3147 0.2498 0.4336 0.165 Uiso 1 1 calc R U . . .
H19C H 0.4226 0.2503 0.4524 0.165 Uiso 1 1 calc R U . . .
C20 C 0.5008(5) 0.2061(3) 0.3275(3) 0.098(3) Uani 1 1 d . . . . .
H20H H 0.5573 0.2204 0.3388 0.146 Uiso 1 1 calc R U . . .
H20I H 0.4915 0.2230 0.2772 0.146 Uiso 1 1 calc R U . . .
H20J H 0.5176 0.1426 0.3459 0.146 Uiso 1 1 calc R U . . .
C21 C 0.1948(3) 0.8092(2) 0.33361(18) 0.0284(8) Uani 1 1 d . . . . .
H21A H 0.2202 0.8429 0.3549 0.034 Uiso 1 1 calc R U . . .
H21B H 0.2400 0.7462 0.3495 0.034 Uiso 1 1 calc R U . . .
C22 C 0.1958(3) 0.8411(2) 0.25681(18) 0.0227(8) Uani 1 1 d . . . . .
C23 C 0.2487(3) 0.8891(2) 0.2157(2) 0.0288(9) Uani 1 1 d . . . . .
H23 H 0.2954 0.9086 0.2308 0.035 Uiso 1 1 calc R U . . .
C24 C 0.2203(3) 0.9041(2) 0.1463(2) 0.0266(8) Uani 1 1 d . . . . .
H24 H 0.2450 0.9350 0.1060 0.032 Uiso 1 1 calc R U . . .
C25 C 0.1507(2) 0.86544(19) 0.14838(17) 0.0181(7) Uani 1 1 d . . . . .
C26 C 0.0955(2) 0.8612(2) 0.09051(16) 0.0179(7) Uani 1 1 d . . . . .
H26A H 0.1377 0.8085 0.0749 0.022 Uiso 1 1 calc R U . . .
H26B H 0.0851 0.9139 0.0510 0.022 Uiso 1 1 calc R U . . .
C27 C -0.0654(2) 0.8202(2) 0.05103(16) 0.0176(7) Uani 1 1 d . . . . .
H27 H -0.0029 0.7685 0.0454 0.021 Uiso 1 1 calc R U . . .
C28 C -0.1534(3) 0.7864(2) 0.06943(17) 0.0218(7) Uani 1 1 d . . . . .
H28A H -0.1366 0.7398 0.1139 0.026 Uiso 1 1 calc R U . . .
H28B H -0.2179 0.8352 0.0753 0.026 Uiso 1 1 calc R U . . .
C29 C -0.1706(3) 0.7493(2) 0.01326(18) 0.0259(8) Uani 1 1 d . . . . .
H29A H -0.2307 0.7315 0.0251 0.031 Uiso 1 1 calc R U . . .
H29B H -0.1089 0.6964 0.0110 0.031 Uiso 1 1 calc R U . . .
C30 C -0.1902(3) 0.8179(2) -0.05733(18) 0.0282(8) Uani 1 1 d . . . . .
H30A H -0.1972 0.7913 -0.0932 0.034 Uiso 1 1 calc R U . . .
H30B H -0.2559 0.8681 -0.0564 0.034 Uiso 1 1 calc R U . . .
C31 C -0.1021(3) 0.8508(2) -0.07571(18) 0.0283(8) Uani 1 1 d . . . . .
H31A H -0.1183 0.8970 -0.1203 0.034 Uiso 1 1 calc R U . . .
H31B H -0.0376 0.8017 -0.0811 0.034 Uiso 1 1 calc R U . . .
C32 C -0.0855(3) 0.8883(2) -0.01986(16) 0.0206(7) Uani 1 1 d . . . . .
H32A H -0.1475 0.9410 -0.0177 0.025 Uiso 1 1 calc R U . . .
H32B H -0.0257 0.9065 -0.0319 0.025 Uiso 1 1 calc R U . . .
C33 C -0.1157(2) 0.97346(19) 0.10563(16) 0.0167(7) Uani 1 1 d . . . . .
H33 H -0.1052 1.0048 0.0572 0.020 Uiso 1 1 calc R U . . .
C34 C -0.2311(2) 0.9881(2) 0.11248(18) 0.0214(7) Uani 1 1 d . . . . .
H34A H -0.2499 0.9629 0.0798 0.026 Uiso 1 1 calc R U . . .
H34B H -0.2441 0.9573 0.1599 0.026 Uiso 1 1 calc R U . . .
C35 C -0.2986(3) 1.0865(2) 0.09731(19) 0.0259(8) Uani 1 1 d . . . . .
H35A H -0.2919 1.1157 0.0481 0.031 Uiso 1 1 calc R U . . .
H35B H -0.3720 1.0938 0.1052 0.031 Uiso 1 1 calc R U . . .
C36 C -0.2685(3) 1.1310(2) 0.14238(19) 0.0252(8) Uani 1 1 d . . . . .
H36A H -0.3095 1.1952 0.1279 0.030 Uiso 1 1 calc R U . . .
H36B H -0.2847 1.1080 0.1911 0.030 Uiso 1 1 calc R U . . .
C37 C -0.1539(3) 1.1146(2) 0.13674(18) 0.0229(7) Uani 1 1 d . . . . .
H37A H -0.1353 1.1406 0.1689 0.027 Uiso 1 1 calc R U . . .
H37B H -0.1393 1.1439 0.0892 0.027 Uiso 1 1 calc R U . . .
C38 C -0.0873(2) 1.01597(19) 0.15377(17) 0.0190(7) Uani 1 1 d . . . . .
H38A H -0.0133 1.0074 0.1487 0.023 Uiso 1 1 calc R U . . .
H38B H -0.0982 0.9872 0.2023 0.023 Uiso 1 1 calc R U . . .
C39 C -0.0022(3) 0.9466(2) 0.3422(2) 0.0291(8) Uani 1 1 d . . . . .
H39 H -0.0016 0.9722 0.2911 0.035 Uiso 1 1 calc R U . . .
C40 C -0.1156(3) 0.9743(2) 0.3623(2) 0.0376(10) Uani 1 1 d . . . . .
H40A H -0.1203 0.9511 0.4128 0.045 Uiso 1 1 calc R U . . .
H40B H -0.1507 0.9488 0.3392 0.045 Uiso 1 1 calc R U . . .
C41 C -0.1708(3) 1.0751(3) 0.3416(2) 0.0426(11) Uani 1 1 d . . . . .
H41A H -0.1722 1.0979 0.2906 0.051 Uiso 1 1 calc R U . . .
H41B H -0.2432 1.0912 0.3574 0.051 Uiso 1 1 calc R U . . .
C42 C -0.1165(4) 1.1168(3) 0.3729(3) 0.0650(16) Uani 1 1 d . . . . .
H42A H -0.1217 1.0992 0.4238 0.078 Uiso 1 1 calc R U . . .
H42B H -0.1508 1.1817 0.3565 0.078 Uiso 1 1 calc R U . . .
C43 C -0.0038(4) 1.0889(3) 0.3532(4) 0.082(2) Uani 1 1 d . . . . .
H43A H 0.0310 1.1151 0.3758 0.098 Uiso 1 1 calc R U . . .
H43B H 0.0010 1.1115 0.3026 0.098 Uiso 1 1 calc R U . . .
C44 C 0.0521(4) 0.9883(3) 0.3745(3) 0.0632(16) Uani 1 1 d . . . . .
H44A H 0.1248 0.9722 0.3593 0.076 Uiso 1 1 calc R U . . .
H44B H 0.0525 0.9658 0.4255 0.076 Uiso 1 1 calc R U . . .
C45 C 0.0567(5) 0.7824(3) 0.4532(2) 0.0667(18) Uani 1 1 d . . . . .
H45 H 0.0416 0.8331 0.4729 0.080 Uiso 1 1 calc R U . . .
C46 C 0.1573(5) 0.7132(3) 0.4849(2) 0.0731(18) Uani 1 1 d . . . . .
H46A H 0.2113 0.7385 0.4756 0.088 Uiso 1 1 calc R U . . .
H46B H 0.1783 0.6642 0.4633 0.088 Uiso 1 1 calc R U . . .
C47 C 0.1494(10) 0.6767(4) 0.5648(3) 0.149(5) Uani 1 1 d . . . . .
H47A H 0.2145 0.6266 0.5831 0.178 Uiso 1 1 calc R U . . .
H47B H 0.1391 0.7232 0.5876 0.178 Uiso 1 1 calc R U . . .
C48 C 0.0589(8) 0.6464(5) 0.5803(3) 0.138(5) Uani 1 1 d . . . . .
H48A H 0.0729 0.5962 0.5608 0.166 Uiso 1 1 calc R U . . .
H48B H 0.0531 0.6254 0.6309 0.166 Uiso 1 1 calc R U . . .
C49 C -0.0414(8) 0.7177(4) 0.5511(4) 0.174(6) Uani 1 1 d . . . . .
H49A H -0.0589 0.7667 0.5724 0.209 Uiso 1 1 calc R U . . .
H49B H -0.0976 0.6948 0.5608 0.209 Uiso 1 1 calc R U . . .
C50 C -0.0303(5) 0.7501(3) 0.4738(3) 0.096(3) Uani 1 1 d . . . . .
H50A H -0.0191 0.7015 0.4530 0.115 Uiso 1 1 calc R U . . .
H50B H -0.0960 0.7985 0.4543 0.115 Uiso 1 1 calc R U . . .
C51 C 0.3715(2) 0.6800(2) 0.14976(17) 0.0199(7) Uani 1 1 d . . . . .
H51A H 0.3325 0.7367 0.1607 0.024 Uiso 1 1 calc R U . . .
H51B H 0.4372 0.6820 0.1281 0.024 Uiso 1 1 calc R U . . .
C52 C 0.3094(2) 0.66709(19) 0.10055(17) 0.0181(7) Uani 1 1 d . . . . .
C53 C 0.3061(2) 0.6925(2) 0.02964(17) 0.0207(7) Uani 1 1 d . . . . .
H53 H 0.3467 0.7212 0.0003 0.025 Uiso 1 1 calc R U . . .
C54 C 0.2311(2) 0.6680(2) 0.00846(17) 0.0196(7) Uani 1 1 d . . . . .
H54 H 0.2117 0.6771 -0.0377 0.023 Uiso 1 1 calc R U . . .
C55 C 0.1919(2) 0.62858(19) 0.06739(16) 0.0166(7) Uani 1 1 d . . . . .
C56 C 0.1172(2) 0.58324(19) 0.07538(16) 0.0155(7) Uani 1 1 d . . . . .
H56A H 0.1095 0.5711 0.0316 0.019 Uiso 1 1 calc R U . . .
H56B H 0.0483 0.6200 0.0889 0.019 Uiso 1 1 calc R U . . .
C57 C 0.4279(3) 0.6381(2) 0.29197(19) 0.0271(8) Uani 1 1 d . . . . .
H57 H 0.3673 0.6948 0.2883 0.033 Uiso 1 1 calc R U . . .
C58 C 0.4317(3) 0.5848(3) 0.3678(2) 0.0353(9) Uani 1 1 d . . . . .
H58A H 0.3667 0.5744 0.3788 0.042 Uiso 1 1 calc R U . . .
H58B H 0.4897 0.5269 0.3749 0.042 Uiso 1 1 calc R U . . .
C59 C 0.4461(3) 0.6331(3) 0.4166(2) 0.0536(14) Uani 1 1 d . . . . .
H59A H 0.3830 0.6865 0.4148 0.064 Uiso 1 1 calc R U . . .
H59B H 0.4552 0.5945 0.4645 0.064 Uiso 1 1 calc R U . . .
C60 C 0.5377(4) 0.6589(3) 0.3983(3) 0.0632(16) Uani 1 1 d . . . . .
H60A H 0.6017 0.6052 0.4053 0.076 Uiso 1 1 calc R U . . .
H60B H 0.5416 0.6930 0.4292 0.076 Uiso 1 1 calc R U . . .
C61 C 0.5306(4) 0.7135(3) 0.3241(3) 0.0632(16) Uani 1 1 d . . . . .
H61A H 0.5931 0.7280 0.3131 0.076 Uiso 1 1 calc R U . . .
H61B H 0.4695 0.7693 0.3179 0.076 Uiso 1 1 calc R U . . .
C62 C 0.5213(3) 0.6640(2) 0.2745(2) 0.0387(10) Uani 1 1 d . . . . .
H62A H 0.5141 0.7019 0.2265 0.046 Uiso 1 1 calc R U . . .
H62B H 0.5848 0.6105 0.2779 0.046 Uiso 1 1 calc R U . . .
C63 C 0.5250(2) 0.5099(2) 0.20979(18) 0.0219(7) Uani 1 1 d . . . . .
H63 H 0.5707 0.5433 0.1909 0.026 Uiso 1 1 calc R U . . .
C64 C 0.5817(3) 0.4349(2) 0.27225(19) 0.0296(8) Uani 1 1 d . . . . .
H64A H 0.5380 0.4009 0.2929 0.036 Uiso 1 1 calc R U . . .
H64B H 0.5943 0.4597 0.3076 0.036 Uiso 1 1 calc R U . . .
C65 C 0.6852(3) 0.3736(2) 0.2511(2) 0.0368(10) Uani 1 1 d . . . . .
H65A H 0.7316 0.4063 0.2353 0.044 Uiso 1 1 calc R U . . .
H65B H 0.7185 0.3240 0.2918 0.044 Uiso 1 1 calc R U . . .
C66 C 0.6721(3) 0.3375(2) 0.1938(2) 0.0309(9) Uani 1 1 d . . . . .
H66A H 0.6327 0.2988 0.2111 0.037 Uiso 1 1 calc R U . . .
H66B H 0.7409 0.3018 0.1795 0.037 Uiso 1 1 calc R U . . .
C67 C 0.6149(3) 0.4120(2) 0.13186(19) 0.0286(8) Uani 1 1 d . . . . .
H67A H 0.6031 0.3871 0.0963 0.034 Uiso 1 1 calc R U . . .
H67B H 0.6578 0.4469 0.1114 0.034 Uiso 1 1 calc R U . . .
C68 C 0.5106(3) 0.4722(2) 0.15326(18) 0.0235(8) Uani 1 1 d . . . . .
H68A H 0.4758 0.5210 0.1125 0.028 Uiso 1 1 calc R U . . .
H68B H 0.4657 0.4383 0.1703 0.028 Uiso 1 1 calc R U . . .
C69 C 0.0754(3) 0.4301(2) 0.16155(18) 0.0291(8) Uani 1 1 d . . . . .
H69 H 0.0114 0.4783 0.1705 0.035 Uiso 1 1 calc R U . . .
C70 C 0.0426(3) 0.4045(3) 0.1055(2) 0.0366(9) Uani 1 1 d . . . . .
H70A H 0.1019 0.3561 0.0935 0.044 Uiso 1 1 calc R U . . .
H70B H 0.0224 0.4553 0.0638 0.044 Uiso 1 1 calc R U . . .
C71 C -0.0479(3) 0.3747(3) 0.12642(19) 0.0327(9) Uani 1 1 d . . . . .
H71A H -0.0645 0.3555 0.0888 0.039 Uiso 1 1 calc R U . . .
H71B H -0.1098 0.4246 0.1340 0.039 Uiso 1 1 calc R U . . .
C72 C -0.0203(3) 0.2982(3) 0.1931(2) 0.0400(10) Uani 1 1 d . . . . .
H72A H -0.0805 0.2811 0.2072 0.048 Uiso 1 1 calc R U . . .
H72B H 0.0378 0.2467 0.1843 0.048 Uiso 1 1 calc R U . . .
C73 C 0.0093(3) 0.3238(3) 0.2495(2) 0.0388(10) Uani 1 1 d . . . . .
H73A H 0.0316 0.2721 0.2905 0.047 Uiso 1 1 calc R U . . .
H73B H -0.0521 0.3698 0.2624 0.047 Uiso 1 1 calc R U . . .
C74 C 0.0972(3) 0.3586(2) 0.22985(17) 0.0212(7) Uani 1 1 d . . . . .
H74A H 0.1065 0.3825 0.2668 0.025 Uiso 1 1 calc R U . . .
H74B H 0.1626 0.3092 0.2265 0.025 Uiso 1 1 calc R U . . .
C75 C 0.2890(3) 0.4151(2) 0.10168(17) 0.0201(7) Uani 1 1 d . . . . .
H75 H 0.3422 0.4407 0.1015 0.024 Uiso 1 1 calc R U . . .
C76 C 0.3367(3) 0.3190(2) 0.14553(18) 0.0287(9) Uani 1 1 d . . . . .
H76A H 0.3472 0.3175 0.1937 0.034 Uiso 1 1 calc R U . . .
H76B H 0.2885 0.2892 0.1461 0.034 Uiso 1 1 calc R U . . .
C77 C 0.4407(3) 0.2700(2) 0.11611(19) 0.0304(9) Uani 1 1 d . . . . .
H77A H 0.4905 0.2972 0.1188 0.036 Uiso 1 1 calc R U . . .
H77B H 0.4692 0.2079 0.1442 0.036 Uiso 1 1 calc R U . . .
C78 C 0.4282(3) 0.2732(2) 0.04170(18) 0.0247(8) Uani 1 1 d . . . . .
H78A H 0.3839 0.2410 0.0395 0.030 Uiso 1 1 calc R U . . .
H78B H 0.4968 0.2438 0.0233 0.030 Uiso 1 1 calc R U . . .
C79 C 0.3795(3) 0.3684(2) -0.00284(18) 0.0243(8) Uani 1 1 d . . . . .
H79A H 0.3681 0.3686 -0.0505 0.029 Uiso 1 1 calc R U . . .
H79B H 0.4278 0.3985 -0.0050 0.029 Uiso 1 1 calc R U . . .
C80 C 0.2760(3) 0.4192(2) 0.02606(16) 0.0198(7) Uani 1 1 d . . . . .
H80A H 0.2248 0.3936 0.0230 0.024 Uiso 1 1 calc R U . . .
H80B H 0.2493 0.4814 -0.0020 0.024 Uiso 1 1 calc R U . . .
N1 N 0.1337(2) 0.82586(16) 0.21623(13) 0.0169(6) Uani 1 1 d . . . . .
N2 N 0.23957(19) 0.62674(15) 0.12541(13) 0.0145(6) Uani 1 1 d . . . . .
P1 P -0.03047(6) 0.85597(5) 0.12005(4) 0.01415(18) Uani 1 1 d . . . . .
P2 P 0.06091(8) 0.82524(5) 0.35799(5) 0.0253(2) Uani 1 1 d . . . . .
P3 P 0.39943(6) 0.58931(5) 0.22965(4) 0.01711(19) Uani 1 1 d . . . . .
P4 P 0.17390(6) 0.48037(5) 0.14349(4) 0.01532(19) Uani 1 1 d . . . . .
Sc1 Sc 0.02957(4) 0.75592(3) 0.25571(3) 0.01412(15) Uani 1 1 d . . . . .
Sc2 Sc 0.21696(4) 0.55907(3) 0.23175(3) 0.01217(14) Uani 1 1 d . . . . .
C4 C 0.1231(6) 0.4375(4) 0.4219(4) 0.033(2) Uani 0.522(9) 1 d . . P A 1
H4A H 0.0548 0.4732 0.3997 0.049 Uiso 0.522(9) 1 calc R U P A 1
H4B H 0.1154 0.3994 0.4669 0.049 Uiso 0.522(9) 1 calc R U P A 1
H4C H 0.1668 0.4012 0.3926 0.049 Uiso 0.522(9) 1 calc R U P A 1
C4A C 0.0838(8) 0.5015(6) 0.4640(4) 0.044(3) Uani 0.478(9) 1 d . . P A 2
H4A1 H 0.0662 0.5482 0.4871 0.066 Uiso 0.478(9) 1 calc R U P A 2
H4A2 H 0.0919 0.4457 0.4985 0.066 Uiso 0.478(9) 1 calc R U P A 2
H4A3 H 0.0284 0.5164 0.4311 0.066 Uiso 0.478(9) 1 calc R U P A 2

loop_
_atom_site_aniso_label
_atom_site_aniso_U_11
_atom_site_aniso_U_22
_atom_site_aniso_U_33
_atom_site_aniso_U_23
_atom_site_aniso_U_13
_atom_site_aniso_U_12
C100 0.095(5) 0.045(3) 0.069(4) -0.003(3) -0.025(3) -0.017(3)
C101 0.061(4) 0.068(4) 0.104(5) -0.038(4) 0.018(3) -0.032(3)
C102 0.088(5) 0.082(5) 0.127(7) -0.048(5) 0.011(4) -0.035(4)
C103 0.089(5) 0.126(7) 0.066(5) -0.026(4) 0.013(4) -0.029(5)
C104 0.091(5) 0.096(6) 0.111(6) -0.027(5) 0.033(5) -0.016(4)
C105 0.076(5) 0.105(6) 0.111(6) -0.006(5) -0.017(4) -0.041(4)
C106 0.081(4) 0.068(4) 0.070(4) -0.001(3) -0.019(3) -0.034(3)
C202 0.077(5) 0.232(16) 0.310(17) -0.226(17) 0.070(8) -0.064(9)
C201 0.063(5) 0.209(13) 0.296(17) -0.173(14) 0.024(8) -0.040(7)
C200 0.070(10) 0.069(9) 0.165(17) 0.011(10) 0.023(10) -0.013(8)
C1 0.0203(17) 0.0145(15) 0.0157(17) -0.0064(13) -0.0008(13) -0.0036(13)
C2 0.029(2) 0.0245(18) 0.0198(19) -0.0043(15) -0.0065(15) -0.0096(15)
C3 0.065(3) 0.052(3) 0.035(3) 0.025(2) -0.025(2) -0.038(2)
C5 0.059(3) 0.033(2) 0.029(2) 0.0114(17) -0.018(2) -0.016(2)
C6 0.0172(18) 0.0143(15) 0.0143(16) -0.0043(12) 0.0030(13) -0.0059(12)
C7 0.022(2) 0.0175(16) 0.0216(18) -0.0041(13) 0.0021(15) -0.0074(13)
C8 0.0146(18) 0.0313(19) 0.039(2) -0.0074(16) 0.0060(16) -0.0097(15)
C9 0.025(2) 0.039(2) 0.074(3) -0.017(2) 0.006(2) -0.0204(18)
C10 0.030(2) 0.048(2) 0.043(3) 0.009(2) 0.0062(19) -0.0190(19)
C11 0.027(2) 0.0190(16) 0.027(2) -0.0080(14) 0.0080(16) -0.0074(15)
C12 0.030(2) 0.0210(18) 0.042(2) -0.0125(16) 0.0115(18) -0.0104(16)
C13 0.029(2) 0.036(2) 0.072(3) -0.028(2) 0.024(2) -0.0166(18)
C14 0.048(4) 0.195(8) 0.072(4) -0.037(5) 0.040(3) -0.019(4)
C15 0.039(3) 0.044(3) 0.157(6) -0.025(3) 0.045(4) -0.003(2)
C16 0.0222(18) 0.0189(17) 0.0179(17) -0.0045(13) -0.0023(14) -0.0046(14)
C17 0.039(2) 0.0215(19) 0.025(2) -0.0008(15) 0.0044(17) 0.0009(16)
C18 0.078(4) 0.031(3) 0.070(4) 0.024(2) 0.028(3) 0.020(2)
C19 0.146(7) 0.048(3) 0.062(4) 0.008(3) 0.015(4) 0.021(4)
C20 0.111(5) 0.039(3) 0.067(4) 0.006(3) 0.010(4) 0.035(3)
C21 0.029(2) 0.0186(17) 0.033(2) -0.0096(15) -0.0153(16) 0.0011(14)
C22 0.0192(18) 0.0124(15) 0.033(2) -0.0047(14) -0.0101(15) -0.0010(13)
C23 0.0210(19) 0.0156(16) 0.050(2) -0.0038(15) -0.0130(17) -0.0072(14)
C24 0.0183(18) 0.0139(16) 0.040(2) 0.0037(14) -0.0024(16) -0.0052(13)
C25 0.0127(16) 0.0124(14) 0.0228(18) 0.0017(12) -0.0001(13) -0.0027(12)
C26 0.0147(16) 0.0139(15) 0.0187(17) 0.0000(12) 0.0011(13) -0.0020(12)
C27 0.0161(17) 0.0158(15) 0.0178(17) -0.0036(12) -0.0017(13) -0.0027(13)
C28 0.0239(18) 0.0214(17) 0.0211(18) -0.0052(13) -0.0029(14) -0.0096(14)
C29 0.0256(19) 0.0246(18) 0.029(2) -0.0064(15) -0.0075(16) -0.0097(15)
C30 0.030(2) 0.0277(18) 0.025(2) -0.0100(15) -0.0107(16) -0.0046(15)
C31 0.035(2) 0.0244(18) 0.0184(19) -0.0035(14) -0.0043(16) -0.0049(15)
C32 0.0246(18) 0.0182(16) 0.0153(17) -0.0027(13) -0.0017(14) -0.0051(14)
C33 0.0162(17) 0.0113(14) 0.0169(17) -0.0002(12) 0.0007(13) -0.0019(12)
C34 0.0162(17) 0.0164(16) 0.030(2) -0.0076(14) -0.0006(14) -0.0030(13)
C35 0.0174(18) 0.0196(17) 0.034(2) -0.0087(15) -0.0020(15) 0.0011(14)
C36 0.0194(18) 0.0189(17) 0.031(2) -0.0097(14) 0.0025(15) 0.0007(14)
C37 0.0246(19) 0.0146(16) 0.0273(19) -0.0078(13) 0.0010(15) -0.0037(14)
C38 0.0156(17) 0.0151(15) 0.0224(18) -0.0027(13) 0.0001(14) -0.0032(13)
C39 0.035(2) 0.0180(17) 0.033(2) -0.0087(15) -0.0052(17) -0.0058(15)
C40 0.043(2) 0.028(2) 0.042(2) -0.0206(18) 0.0098(19) -0.0086(18)
C41 0.043(3) 0.030(2) 0.046(3) -0.0172(18) -0.005(2) 0.0016(18)
C42 0.069(4) 0.027(2) 0.091(4) -0.027(2) -0.037(3) 0.007(2)
C43 0.065(4) 0.019(2) 0.160(6) -0.025(3) -0.045(4) -0.003(2)
C44 0.057(3) 0.023(2) 0.109(4) -0.025(2) -0.036(3) 0.000(2)
C45 0.132(5) 0.027(2) 0.021(2) -0.0080(18) -0.010(3) -0.006(3)
C46 0.130(5) 0.036(3) 0.038(3) -0.010(2) -0.030(3) -0.008(3)
C47 0.323(15) 0.029(3) 0.043(4) -0.016(3) -0.063(6) 0.006(5)
C48 0.242(12) 0.052(4) 0.038(4) -0.002(3) 0.024(5) 0.020(5)
C49 0.242(11) 0.062(4) 0.074(5) 0.026(4) 0.089(6) 0.043(5)
C50 0.127(6) 0.037(3) 0.067(4) 0.013(2) 0.066(4) -0.004(3)
C51 0.0105(16) 0.0175(16) 0.0282(19) -0.0001(13) -0.0006(14) -0.0059(13)
C52 0.0132(16) 0.0111(14) 0.0234(18) -0.0007(12) 0.0009(13) -0.0007(12)
C53 0.0179(17) 0.0169(16) 0.0193(18) 0.0015(13) 0.0069(14) -0.0043(13)
C54 0.0189(17) 0.0176(16) 0.0139(17) -0.0014(12) 0.0001(13) -0.0003(13)
C55 0.0159(16) 0.0120(14) 0.0157(17) -0.0028(12) -0.0029(13) 0.0014(12)
C56 0.0164(16) 0.0140(14) 0.0141(16) -0.0050(12) -0.0004(13) -0.0026(12)
C57 0.0185(18) 0.0213(17) 0.042(2) -0.0147(15) -0.0091(16) -0.0011(14)
C58 0.027(2) 0.045(2) 0.033(2) -0.0174(18) -0.0081(17) -0.0058(17)
C59 0.037(3) 0.060(3) 0.053(3) -0.036(2) -0.028(2) 0.014(2)
C60 0.053(3) 0.045(3) 0.091(4) -0.037(3) -0.047(3) 0.005(2)
C61 0.053(3) 0.033(2) 0.109(5) -0.022(3) -0.044(3) -0.010(2)
C62 0.027(2) 0.028(2) 0.063(3) -0.0085(19) -0.019(2) -0.0117(16)
C63 0.0150(17) 0.0167(16) 0.031(2) -0.0056(14) -0.0014(14) -0.0032(13)
C64 0.027(2) 0.0227(18) 0.031(2) -0.0083(15) -0.0110(16) 0.0015(15)
C65 0.027(2) 0.0250(19) 0.048(3) -0.0135(17) -0.0128(18) 0.0067(16)
C66 0.0194(19) 0.0225(18) 0.046(2) -0.0150(16) -0.0034(17) 0.0024(14)
C67 0.0186(18) 0.0269(18) 0.035(2) -0.0129(16) 0.0051(16) -0.0014(15)
C68 0.0172(18) 0.0220(17) 0.0261(19) -0.0062(14) 0.0007(15) -0.0024(14)
C69 0.037(2) 0.0248(18) 0.028(2) 0.0028(15) -0.0105(17) -0.0184(16)
C70 0.041(2) 0.038(2) 0.031(2) -0.0068(17) -0.0039(18) -0.0164(19)
C71 0.030(2) 0.052(2) 0.023(2) -0.0040(17) -0.0059(16) -0.0263(19)
C72 0.039(2) 0.052(3) 0.036(2) -0.0040(19) -0.0004(19) -0.029(2)
C73 0.051(3) 0.037(2) 0.032(2) 0.0025(17) -0.0078(19) -0.028(2)
C74 0.0257(19) 0.0213(16) 0.0176(17) -0.0048(13) -0.0037(14) -0.0092(14)
C75 0.0190(17) 0.0176(16) 0.0210(18) -0.0085(13) -0.0041(14) -0.0008(13)
C76 0.035(2) 0.0183(17) 0.0203(19) -0.0071(14) -0.0073(16) 0.0065(15)
C77 0.024(2) 0.0231(18) 0.036(2) -0.0119(16) -0.0086(16) 0.0045(15)
C78 0.0176(18) 0.0244(17) 0.033(2) -0.0144(15) 0.0047(15) -0.0050(14)
C79 0.0212(18) 0.0254(18) 0.0263(19) -0.0099(14) 0.0063(15) -0.0081(14)
C80 0.0196(17) 0.0184(16) 0.0178(17) -0.0054(13) 0.0003(14) -0.0029(13)
N1 0.0151(14) 0.0117(12) 0.0210(15) -0.0044(10) -0.0023(11) -0.0016(10)
N2 0.0089(13) 0.0135(12) 0.0178(14) -0.0020(10) 0.0001(11) -0.0022(10)
P1 0.0133(4) 0.0106(4) 0.0154(4) -0.0016(3) -0.0004(3) -0.0024(3)
P2 0.0398(6) 0.0156(4) 0.0185(5) -0.0057(3) -0.0018(4) -0.0071(4)
P3 0.0126(4) 0.0153(4) 0.0219(5) -0.0042(3) -0.0025(3) -0.0037(3)
P4 0.0171(4) 0.0113(4) 0.0156(4) -0.0031(3) -0.0036(3) -0.0029(3)
Sc1 0.0162(3) 0.0101(3) 0.0136(3) -0.0022(2) 0.0012(2) -0.0033(2)
Sc2 0.0119(3) 0.0103(3) 0.0126(3) -0.0020(2) -0.0003(2) -0.0030(2)
C4 0.043(5) 0.027(4) 0.026(4) 0.000(3) 0.002(3) -0.017(3)
C4A 0.059(7) 0.041(5) 0.029(5) -0.004(4) 0.015(4) -0.023(5)

loop_
_atom_type_symbol
_atom_type_description
_atom_type_scat_dispersion_real
_atom_type_scat_dispersion_imag
_atom_type_scat_source
C C 0.0033 0.0016 'International Tables Vol C Tables 4.2.6.8 and 6.1.1.4'
H H 0.0000 0.0000 'International Tables Vol C Tables 4.2.6.8 and 6.1.1.4'
N N 0.0061 0.0033 'International Tables Vol C Tables 4.2.6.8 and 6.1.1.4'
P P 0.1023 0.0942 'International Tables Vol C Tables 4.2.6.8 and 6.1.1.4'
Sc Sc 0.2519 0.3716 'International Tables Vol C Tables 4.2.6.8 and 6.1.1.4'

loop_
_geom_angle_atom_site_label_1
_geom_angle_atom_site_label_2
_geom_angle_atom_site_label_3
_geom_angle
_geom_angle_site_symmetry_1
C102 C101 C106 118.9(7) .
C102 C101 C100 121.6(6) .
C106 C101 C100 119.5(5) .
C101 C102 C103 118.7(7) .
C104 C103 C102 124.1(8) .
C103 C104 C105 117.7(8) .
C104 C105 C106 119.1(8) .
C101 C106 C105 121.5(7) .
C202 C202 C201 114.0(12) 2_657
C200 C201 C202 106.2(15) .
C2 C1 Sc1 139.7(3) .
C2 C1 Sc2 99.9(2) .
Sc1 C1 Sc2 96.38(11) .
C1 C2 C3 175.5(4) .
C1 C2 Sc2 55.3(2) .
C3 C2 Sc2 126.8(3) .
C4A C3 C2 117.0(5) .
C4 C3 C2 116.2(4) .
C4A C3 C5 118.7(6) .
C4 C3 C5 119.3(4) .
C2 C3 C5 112.5(4) .
C7 C6 Sc2 153.3(3) .
C7 C6 Sc1 99.0(2) .
Sc2 C6 Sc1 95.25(11) .
C6 C7 C8 179.5(4) .
C6 C7 Sc1 56.35(19) .
C8 C7 Sc1 124.1(2) .
C7 C8 C9 111.7(3) .
C7 C8 C10 109.7(3) .
C9 C8 C10 112.8(3) .
C12 C11 Sc1 179.1(3) .
C11 C12 C13 178.8(4) .
C14 C13 C12 110.3(4) .
C14 C13 C15 112.4(5) .
C12 C13 C15 111.7(3) .
C17 C16 Sc2 177.4(3) .
C16 C17 C18 178.7(5) .
C20 C18 C19 123.0(5) .
C20 C18 C17 117.2(4) .
C19 C18 C17 115.5(4) .
C22 C21 P2 107.1(2) .
C23 C22 N1 110.0(3) .
C23 C22 C21 129.6(3) .
N1 C22 C21 120.3(3) .
C22 C23 C24 107.0(3) .
C25 C24 C23 106.9(3) .
C24 C25 N1 110.3(3) .
C24 C25 C26 129.8(3) .
N1 C25 C26 119.9(3) .
C25 C26 P1 109.6(2) .
C28 C27 C32 110.8(3) .
C28 C27 P1 114.2(2) .
C32 C27 P1 114.0(2) .
C29 C28 C27 111.3(3) .
C28 C29 C30 110.9(3) .
C31 C30 C29 111.1(3) .
C30 C31 C32 111.0(3) .
C31 C32 C27 111.2(3) .
C38 C33 C34 109.6(3) .
C38 C33 P1 112.1(2) .
C34 C33 P1 112.8(2) .
C35 C34 C33 110.9(3) .
C36 C35 C34 112.3(3) .
C37 C36 C35 111.0(3) .
C36 C37 C38 111.4(3) .
C33 C38 C37 110.6(3) .
C44 C39 C40 110.3(3) .
C44 C39 P2 115.6(3) .
C40 C39 P2 111.4(3) .
C39 C40 C41 111.3(3) .
C42 C41 C40 111.0(3) .
C41 C42 C43 110.6(4) .
C42 C43 C44 111.7(5) .
C39 C44 C43 110.1(4) .
C46 C45 C50 110.8(4) .
C46 C45 P2 113.6(4) .
C50 C45 P2 111.4(4) .
C45 C46 C47 111.9(6) .
C48 C47 C46 109.8(7) .
C49 C48 C47 112.6(7) .
C48 C49 C50 108.3(6) .
C45 C50 C49 114.4(8) .
C52 C51 P3 109.9(2) .
C53 C52 N2 110.0(3) .
C53 C52 C51 129.8(3) .
N2 C52 C51 120.2(3) .
C52 C53 C54 107.2(3) .
C55 C54 C53 106.8(3) .
C54 C55 N2 110.1(3) .
C54 C55 C56 129.5(3) .
N2 C55 C56 120.1(3) .
C55 C56 P4 105.2(2) .
C62 C57 C58 111.4(3) .
C62 C57 P3 114.5(3) .
C58 C57 P3 114.3(2) .
C59 C58 C57 111.4(4) .
C60 C59 C58 112.0(4) .
C59 C60 C61 111.3(4) .
C60 C61 C62 111.1(4) .
C57 C62 C61 110.4(4) .
C68 C63 C64 109.9(3) .
C68 C63 P3 110.4(2) .
C64 C63 P3 114.6(2) .
C63 C64 C65 110.8(3) .
C66 C65 C64 112.2(3) .
C65 C66 C67 110.7(3) .
C66 C67 C68 110.8(3) .
C63 C68 C67 111.2(3) .
C70 C69 C74 112.4(3) .
C70 C69 P4 119.5(3) .
C74 C69 P4 111.9(2) .
C69 C70 C71 112.5(3) .
C70 C71 C72 110.2(3) .
C73 C72 C71 110.9(3) .
C72 C73 C74 113.0(3) .
C69 C74 C73 112.3(3) .
C80 C75 C76 110.5(3) .
C80 C75 P4 117.0(2) .
C76 C75 P4 111.5(2) .
C77 C76 C75 110.7(3) .
C78 C77 C76 111.1(3) .
C77 C78 C79 110.9(3) .
C78 C79 C80 111.7(3) .
C79 C80 C75 110.8(3) .
C25 N1 C22 105.8(3) .
C25 N1 Sc1 129.0(2) .
C22 N1 Sc1 125.2(2) .
C52 N2 C55 105.9(2) .
C52 N2 Sc2 129.0(2) .
C55 N2 Sc2 124.8(2) .
C26 P1 C27 101.25(15) .
C26 P1 C33 102.72(14) .
C27 P1 C33 105.75(14) .
C26 P1 Sc1 97.52(10) .
C27 P1 Sc1 126.88(10) .
C33 P1 Sc1 117.77(10) .
C21 P2 C45 108.6(2) .
C21 P2 C39 102.72(17) .
C45 P2 C39 103.88(18) .
C21 P2 Sc1 93.58(11) .
C45 P2 Sc1 128.16(17) .
C39 P2 Sc1 116.29(12) .
C51 P3 C57 102.05(16) .
C51 P3 C63 101.70(15) .
C57 P3 C63 106.59(15) .
C51 P3 Sc2 97.68(10) .
C57 P3 Sc2 122.85(12) .
C63 P3 Sc2 120.97(11) .
C56 P4 C69 105.75(15) .
C56 P4 C75 103.17(14) .
C69 P4 C75 111.37(17) .
C56 P4 Sc2 94.60(10) .
C69 P4 Sc2 123.11(13) .
C75 P4 Sc2 114.65(11) .
N1 Sc1 C11 128.16(11) .
N1 Sc1 C1 93.97(10) .
C11 Sc1 C1 125.96(12) .
N1 Sc1 C6 123.23(10) .
C11 Sc1 C6 101.79(12) .
C1 Sc1 C6 71.90(11) .
N1 Sc1 P1 71.53(7) .
C11 Sc1 P1 88.03(9) .
C1 Sc1 P1 142.43(8) .
C6 Sc1 P1 87.12(8) .
N1 Sc1 P2 71.06(7) .
C11 Sc1 P2 83.17(10) .
C1 Sc1 P2 80.82(8) .
C6 Sc1 P2 149.50(8) .
P1 Sc1 P2 123.29(3) .
N1 Sc1 C7 144.89(10) .
C11 Sc1 C7 77.21(11) .
C1 Sc1 C7 85.40(10) .
C6 Sc1 C7 24.63(10) .
P1 Sc1 C7 87.77(7) .
P2 Sc1 C7 142.62(7) .
N1 Sc1 Sc2 91.31(7) .
C11 Sc1 Sc2 140.18(9) .
C1 Sc1 Sc2 42.33(7) .
C6 Sc1 Sc2 41.70(8) .
P1 Sc1 Sc2 102.02(2) .
P2 Sc1 Sc2 119.80(3) .
C7 Sc1 Sc2 64.99(7) .
N2 Sc2 C16 127.60(11) .
N2 Sc2 C6 92.20(10) .
C16 Sc2 C6 127.80(12) .
N2 Sc2 C1 123.39(10) .
C16 Sc2 C1 102.46(11) .
C6 Sc2 C1 72.15(11) .
N2 Sc2 P4 71.14(7) .
C16 Sc2 P4 83.55(9) .
C6 Sc2 P4 79.28(8) .
C1 Sc2 P4 147.90(8) .
N2 Sc2 P3 72.32(7) .
C16 Sc2 P3 86.78(9) .
C6 Sc2 P3 142.48(8) .
C1 Sc2 P3 87.92(8) .
P4 Sc2 P3 124.09(3) .
N2 Sc2 C2 147.91(10) .
C16 Sc2 C2 79.19(11) .
C6 Sc2 C2 80.21(10) .
C1 Sc2 C2 24.75(10) .
P4 Sc2 C2 136.16(8) .
P3 Sc2 C2 94.92(8) .
N2 Sc2 Sc1 90.75(6) .
C16 Sc2 Sc1 141.17(9) .
C6 Sc2 Sc1 43.05(7) .
C1 Sc2 Sc1 41.29(7) .
P4 Sc2 Sc1 119.38(3) .
P3 Sc2 Sc1 101.78(2) .
C2 Sc2 Sc1 62.50(7) .

loop_
_geom_bond_atom_site_label_1
_geom_bond_atom_site_label_2
_geom_bond_distance
_geom_bond_site_symmetry_2
C100 C101 1.561(8) .
C101 C102 1.317(8) .
C101 C106 1.357(8) .
C102 C103 1.413(10) .
C103 C104 1.324(10) .
C104 C105 1.340(10) .
C105 C106 1.425(9) .
C202 C202 1.42(2) 2_657
C202 C201 1.533(18) .
C201 C200 1.165(15) .
C1 C2 1.212(4) .
C1 Sc1 2.332(3) .
C1 Sc2 2.380(3) .
C2 C3 1.485(5) .
C2 Sc2 2.851(3) .
C3 C4A 1.300(10) .
C3 C4 1.423(8) .
C3 C5 1.510(6) .
C6 C7 1.205(4) .
C6 Sc2 2.346(3) .
C6 Sc1 2.408(3) .
C7 C8 1.496(5) .
C7 Sc1 2.857(3) .
C8 C9 1.521(6) .
C8 C10 1.541(5) .
C11 C12 1.206(5) .
C11 Sc1 2.214(4) .
C12 C13 1.493(5) .
C13 C14 1.476(8) .
C13 C15 1.524(6) .
C16 C17 1.208(5) .
C16 Sc2 2.221(3) .
C17 C18 1.480(5) .
C18 C20 1.381(7) .
C18 C19 1.399(7) .
C21 C22 1.491(5) .
C21 P2 1.828(4) .
C22 C23 1.371(5) .
C22 N1 1.392(4) .
C23 C24 1.418(5) .
C24 C25 1.369(5) .
C25 N1 1.387(4) .
C25 C26 1.497(5) .
C26 P1 1.837(3) .
C27 C28 1.530(5) .
C27 C32 1.534(4) .
C27 P1 1.850(3) .
C28 C29 1.530(5) .
C29 C30 1.533(5) .
C30 C31 1.523(5) .
C31 C32 1.525(5) .
C33 C38 1.531(4) .
C33 C34 1.537(4) .
C33 P1 1.851(3) .
C34 C35 1.534(4) .
C35 C36 1.522(5) .
C36 C37 1.519(5) .
C37 C38 1.532(4) .
C39 C44 1.520(6) .
C39 C40 1.523(5) .
C39 P2 1.858(3) .
C40 C41 1.538(5) .
C41 C42 1.506(6) .
C42 C43 1.513(8) .
C43 C44 1.537(6) .
C45 C46 1.497(7) .
C45 C50 1.506(9) .
C45 P2 1.856(4) .
C46 C47 1.564(9) .
C47 C48 1.523(14) .
C48 C49 1.493(12) .
C49 C50 1.514(8) .
C51 C52 1.498(5) .
C51 P3 1.838(3) .
C52 C53 1.373(5) .
C52 N2 1.386(4) .
C53 C54 1.414(5) .
C54 C55 1.370(5) .
C55 N2 1.392(4) .
C55 C56 1.502(4) .
C56 P4 1.833(3) .
C57 C62 1.520(5) .
C57 C58 1.536(5) .
C57 P3 1.848(3) .
C58 C59 1.529(5) .
C59 C60 1.496(7) .
C60 C61 1.510(8) .
C61 C62 1.531(6) .
C63 C68 1.528(5) .
C63 C64 1.530(5) .
C63 P3 1.852(3) .
C64 C65 1.533(5) .
C65 C66 1.517(5) .
C66 C67 1.522(5) .
C67 C68 1.533(4) .
C69 C70 1.495(5) .
C69 C74 1.522(4) .
C69 P4 1.852(4) .
C70 C71 1.525(5) .
C71 C72 1.541(5) .
C72 C73 1.478(6) .
C73 C74 1.542(5) .
C75 C80 1.536(4) .
C75 C76 1.537(4) .
C75 P4 1.858(3) .
C76 C77 1.535(5) .
C77 C78 1.514(5) .
C78 C79 1.532(5) .
C79 C80 1.534(4) .
N1 Sc1 2.190(3) .
N2 Sc2 2.188(3) .
P1 Sc1 2.7892(10) .
P2 Sc1 2.8073(11) .
P3 Sc2 2.7960(10) .
P4 Sc2 2.7569(10) .
Sc1 Sc2 3.5122(8) .
